data_1518056
loop_
_publ_author_name
'Holler, Helmut'
'Babel, Dietrich'
'Samouel, Maurice'
'de Kozak, Ariel'

_publ_section_title
;
 The crystal structure of the gallium compounds BaMnGaF7 and BaCdGaF7
;
_journal_name_full 'Revue de Chimie Minerale'
_journal_page_first 358
_journal_page_last 369
_journal_volume 21
_journal_year 1984
_chemical_formula_sum 'Ba Cd F7 Ga'
_chemical_formula_weight 452.46
_space_group_IT_number 15
_symmetry_cell_setting monoclinic
_symmetry_Int_Tables_number 15
_symmetry_space_group_name_Hall '-C 2yc'
_symmetry_space_group_name_H-M 'C 1 2/c 1'
_cell_angle_alpha 90
_cell_angle_beta 91.55(1)
_cell_angle_gamma 90
_cell_formula_units_Z 8
_cell_length_a 13.896(2)
_cell_length_b 5.354(1)
_cell_length_c 14.950(3)
_cell_volume 1111.9(3)
_diffrn_ambient_temperature 293
_diffrn_radiation_probe x-ray
_diffrn_radiation_type MoK\a
_diffrn_radiation_wavelength 0.71069
_exptl_absorpt_coefficient_mu 15.678
_exptl_crystal_density_diffrn 5.406
_exptl_crystal_density_meas 5.45
_exptl_crystal_F_000 1584
_refine_ls_number_reflns 1804
_refine_ls_R_factor_gt 0.0296
_refine_ls_wR_factor_gt 0.0272
_cod_data_source_file RCM-1984-21-358-369-2.cif
_cod_data_source_block BaCdGaF7
_cod_original_sg_symbol_H-M 'C 2/c'
_cod_original_formula_sum 'Ba Cd F7 Ga '
_cod_database_code 1518056

loop_
_symmetry_equiv_pos_site_id
_symmetry_equiv_pos_as_xyz
1 x,y,z
2 -x,y,1/2-z
3 -x,-y,-z
4 x,-y,1/2+z
5 1/2+x,1/2+y,z
6 1/2-x,1/2+y,1/2-z
7 1/2-x,1/2-y,-z
8 1/2+x,1/2-y,1/2+z

loop_
_atom_site_aniso_label
_atom_site_aniso_U_11
_atom_site_aniso_U_22
_atom_site_aniso_U_33
_atom_site_aniso_U_23
_atom_site_aniso_U_13
_atom_site_aniso_U_12
Cd1 0.0126(2) 0.0090(2) 0.0066(2) 0.0000 0.0016(1) 0.0000
Cd2 0.0095(2) 0.0105(2) 0.0113(2) -0.0043(1) 0.0008(1) 0.0002(1)
Ga1 0.0081(2) 0.0066(2) 0.0072(2) 0.0004(1) 0.0003(1) 0.0000(3)
F1 0.0188(13) 0.0155(13) 0.0101(11) 0.0014(9) 0.0031(9) -0.0049(10)
F2 0.0232(14) 0.0130(12) 0.0113(11) -0.0037(9) -0.0008(10) 0.0081(10)
F3 0.0184(13) 0.0139(13) 0.0215(13) 0.0088(11) 0.0030(11) 0.0029(10)
F4 0.0136(12) 0.0119(12) 0.0130(11) -0.0053(9) 0.0017(9) 0.0001(9)
F5 0.0080(11) 0.0178(13) 0.0187(12) 0.0055(10) 0.0002(9) 0.0017(10)
F6 0.0117(12) 0.0166(14) 0.0320(16) 0.0010(12) -0.0036(11) -0.0023(10)
F7 0.0143(12) 0.0206(14) 0.0090(10) -0.0018(10) -0.0004(9) 0.0063(11)
Ba1 0.0086(1) 0.0102(1) 0.0117(1) -0.0010(1) -0.0003(1) 0.0011(2)

loop_
_atom_site_label
_atom_site_type_symbol
_atom_site_thermal_displace_type
_atom_site_fract_x
_atom_site_fract_y
_atom_site_fract_z
_atom_site_occupancy
_atom_site_U_iso_or_equiv
Cd1 Cd Uani 0.00000 0.45620(10) 0.25000 1.000 0.0094(1)
Cd2 Cd Uani 0.00000 0.50000 0.00000 1.000 0.0104(1)
Ga1 Ga Uani 0.37730(10) 0.51010(10) 0.12460(10) 1.000 0.0073(1)
F1 F Uani 0.1625(2) 0.2173(6) 0.2783(2) 1.000 0.0148(7)
F2 F Uani 0.4125(2) 0.3406(6) 0.0208(2) 1.000 0.0159(7)
F3 F Uani 0.3777(2) 0.2321(6) 0.2000(2) 1.000 0.0179(8)
F4 F Uani 0.3644(2) 0.1983(5) 0.5499(2) 1.000 0.0128(7)
F5 F Uani 0.5033(2) 0.3846(6) 0.6532(2) 1.000 0.0148(7)
F6 F Uani 0.2493(2) 0.4469(6) 0.0926(2) 1.000 0.0202(8)
F7 F Uani 0.4379(2) 0.0997(6) 0.3718(2) 1.000 0.0147(7)
Ba1 Ba Uani 0.19070(10) -0.03520(10) 0.12290(10) 1.000 0.0102(1)

loop_
_atom_type_symbol
_atom_type_description
_atom_type_scat_dispersion_real
_atom_type_scat_dispersion_imag
_atom_type_scat_source
Ba Ba -0.3244 2.2819 ' International Tables Vol C Tables 4.2.6.8 and 6.1.1.4'
Cd Cd -0.8075 1.2024 ' International Tables Vol C Tables 4.2.6.8 and 6.1.1.4'
F F 0.0171 0.0103 ' International Tables Vol C Tables 4.2.6.8 and 6.1.1.4'
Ga Ga 0.2307 1.6083 ' International Tables Vol C Tables 4.2.6.8 and 6.1.1.4'

loop_
_geom_angle_atom_site_label_1
_geom_angle_atom_site_label_2
_geom_angle_atom_site_label_3
_geom_angle
_geom_angle_site_symmetry_1
_geom_angle_site_symmetry_3
_geom_angle_publ_flag
F1 Cd1 F1 121.55(10) . 2_555 yes
F1 Cd1 F3 165.42(10) . 5_455 yes
F1 Cd1 F7 113.38(10) . 5_455 yes
F1 Cd1 F3 69.14(10) . 6_555 yes
F1 Cd1 F7 87.02(10) . 6_555 yes
F1 Cd1 F5 63.17(10) . 7_556 yes
F1 Cd1 F5 71.74(10) . 8_454 yes
F1 Cd1 F3 69.14(10) 2_555 5_455 yes
F1 Cd1 F7 87.02(10) 2_555 5_455 yes
F1 Cd1 F3 165.42(10) 2_555 6_555 yes
F1 Cd1 F7 113.38(10) 2_555 6_555 yes
F1 Cd1 F5 71.74(10) 2_555 7_556 yes
F1 Cd1 F5 63.17(10) 2_555 8_454 yes
F3 Cd1 F7 75.25(11) 5_455 5_455 yes
F3 Cd1 F3 102.42(11) 5_455 6_555 yes
F3 Cd1 F7 79.18(11) 5_455 6_555 yes
F3 Cd1 F5 131.40(10) 5_455 7_556 yes
F3 Cd1 F5 108.65(10) 5_455 8_454 yes
F3 Cd1 F7 79.18(11) 6_555 5_455 yes
F7 Cd1 F7 138.65(12) 5_455 6_555 yes
F5 Cd1 F7 75.04(11) 7_556 5_455 yes
F5 Cd1 F7 144.20(11) 8_454 5_455 yes
F3 Cd1 F7 75.25(11) 6_555 6_555 yes
F3 Cd1 F5 108.65(10) 6_555 7_556 yes
F3 Cd1 F5 131.40(10) 6_555 8_454 yes
F5 Cd1 F7 144.20(11) 7_556 6_555 yes
F5 Cd1 F7 75.04(11) 8_454 6_555 yes
F5 Cd1 F5 76.91(11) 7_556 8_454 yes
F2 Cd2 F4 97.05(10) 5_455 6_555 yes
F2 Cd2 F7 83.06(11) 5_455 6_555 yes
F2 Cd2 F2 180.00 5_455 7_555 yes
F2 Cd2 F4 82.95(10) 5_455 8_454 yes
F2 Cd2 F7 96.94(11) 5_455 8_454 yes
F4 Cd2 F7 82.07(11) 6_555 6_555 yes
F2 Cd2 F4 82.95(10) 7_555 6_555 yes
F4 Cd2 F4 180.00 6_555 8_454 yes
F4 Cd2 F7 97.93(11) 6_555 8_454 yes
F2 Cd2 F7 96.94(11) 7_555 6_555 yes
F4 Cd2 F7 97.93(11) 8_454 6_555 yes
F7 Cd2 F7 180.00 6_555 8_454 yes
F2 Cd2 F4 97.05(10) 7_555 8_454 yes
F2 Cd2 F7 83.06(11) 7_555 8_454 yes
F4 Cd2 F7 82.07(11) 8_454 8_454 yes
F2 Ga1 F3 96.74(14) . . yes
F2 Ga1 F6 88.17(14) . . yes
F2 Ga1 F4 86.25(14) . 4_564 yes
F2 Ga1 F5 94.09(14) . 4_564 yes
F1 Ga1 F2 173.08(15) 6_555 . yes
F3 Ga1 F6 89.86(14) . . yes
F3 Ga1 F4 174.57(15) . 4_564 yes
F3 Ga1 F5 96.57(14) . 4_564 yes
F1 Ga1 F3 90.02(15) 6_555 . yes
F4 Ga1 F6 85.70(14) 4_564 . yes
F5 Ga1 F6 172.89(14) 4_564 . yes
F1 Ga1 F6 90.38(14) 6_555 . yes
F4 Ga1 F5 87.72(13) 4_564 4_564 yes
F1 Ga1 F4 86.89(13) 6_555 4_564 yes
F1 Ga1 F5 86.58(14) 6_555 4_564 yes
Cd1 F1 Ga1 98.02(12) . 6_545 yes
Cd2 F2 Ga1 132.10(16) 5_545 . yes
Cd1 F3 Ga1 132.93(15) 5_545 . yes
Cd2 F4 Ga1 119.82(14) 6_545 4_565 yes
Cd1 F5 Ga1 110.04(14) 7_556 4_565 yes
Cd1 F7 Cd2 120.00(14) 5_545 6_545 yes

loop_
_geom_bond_atom_site_label_1
_geom_bond_atom_site_label_2
_geom_bond_distance
_geom_bond_site_symmetry_2
_geom_bond_publ_flag
Cd1 F1 2.620(3) . yes
Cd1 F1 2.620(3) 2_555 yes
Cd1 F3 2.358(3) 5_455 yes
Cd1 F7 2.176(3) 5_455 yes
Cd1 F3 2.358(3) 6_555 yes
Cd1 F7 2.176(3) 6_555 yes
Cd1 F5 2.330(3) 7_556 yes
Cd1 F5 2.330(3) 8_454 yes
Cd2 F2 2.218(3) 5_455 yes
Cd2 F4 2.304(3) 6_555 yes
Cd2 F7 2.148(3) 6_555 yes
Cd2 F2 2.218(3) 7_555 yes
Cd2 F4 2.304(3) 8_454 yes
Cd2 F7 2.148(3) 8_454 yes
Ga1 F2 1.874(3) . yes
Ga1 F3 1.867(3) . yes
Ga1 F6 1.860(3) . yes
Ga1 F4 1.925(3) 4_564 yes
Ga1 F5 1.878(3) 4_564 yes
Ga1 F1 1.920(3) 6_555 yes

loop_
_geom_torsion_atom_site_label_1
_geom_torsion_atom_site_label_2
_geom_torsion_atom_site_label_3
_geom_torsion_atom_site_label_4
_geom_torsion
_geom_torsion_site_symmetry_3
_geom_torsion_site_symmetry_4
_geom_torsion_publ_flag
F1 Cd1 F7 Cd2 115.52(16) 6_555 . no
F3 Ga1 F2 Cd2 -29.4(2) . 5_545 no
F6 Ga1 F2 Cd2 -119.0(2) . 5_545 no
F2 Ga1 F3 Cd1 63.6(2) . 5_545 no
F6 Ga1 F3 Cd1 151.8(2) . 5_545 no
